data_7220612
loop_
_publ_author_name
'Chen, Peng'
'Zhang, Meiqi'
'Sun, Wenbin'
'Li, Hongfeng'
'Zhao, Lang'
'Yan, Pengfei'

_publ_section_title
;
 Anion-dependent assembly of Dy complexes: structures and magnetic
 behaviors
;
_journal_issue 27
_journal_name_full CrystEngComm
_journal_page_first 5066
_journal_paper_doi 10.1039/C5CE00925A
_journal_volume 17
_journal_year 2015
_chemical_formula_sum 'C46.5 H57 N8 O18.5 Tb3'
_chemical_formula_weight 1500.76
_chemical_name_systematic
; 
 ? 
;
_space_group_IT_number 2
_symmetry_cell_setting triclinic
_symmetry_space_group_name_Hall '-P 1'
_symmetry_space_group_name_H-M 'P -1'
_atom_sites_solution_hydrogens geom
_atom_sites_solution_primary direct
_atom_sites_solution_secondary difmap
_audit_creation_method SHELXL-97
_audit_update_record
;
2015-05-12 deposited with the CCDC.
2015-06-01 downloaded from the CCDC.
;
_cell_angle_alpha 69.390(4)
_cell_angle_beta 82.993(4)
_cell_angle_gamma 89.895(3)
_cell_formula_units_Z 4
_cell_length_a 16.8042(7)
_cell_length_b 17.6752(6)
_cell_length_c 19.4071(11)
_cell_measurement_reflns_used 4622
_cell_measurement_temperature 150
_cell_measurement_theta_max 30.17
_cell_measurement_theta_min 3.65
_cell_volume 5349.8(4)
_computing_cell_refinement 'CrysAlis PRO (Agilent, 2011)'
_computing_data_collection 'CrysAlis PRO (Agilent, 2011)'
_computing_data_reduction 'CrysAlis PRO (Agilent, 2011)'
_computing_molecular_graphics 'Bruker SHELXTL'
_computing_publication_material 'Bruker SHELXTL'
_computing_structure_refinement 'SHELXL-97 (Sheldrick, 1997)'
_computing_structure_solution 'SHELXS-97 (Sheldrick, 1990)'
_diffrn_ambient_temperature 150
_diffrn_measured_fraction_theta_full 0.998
_diffrn_measured_fraction_theta_max 0.998
_diffrn_measurement_device_type 'Xcalibur, Eos'
_diffrn_measurement_method 'phi and omega scans'
_diffrn_radiation_monochromator graphite
_diffrn_radiation_source 'Enhance (Mo) X-ray Source'
_diffrn_radiation_type MoK\a
_diffrn_radiation_wavelength 0.71073
_diffrn_reflns_av_R_equivalents 0.0968
_diffrn_reflns_av_sigmaI/netI 0.1237
_diffrn_reflns_limit_h_max 21
_diffrn_reflns_limit_h_min -20
_diffrn_reflns_limit_k_max 22
_diffrn_reflns_limit_k_min -22
_diffrn_reflns_limit_l_max 24
_diffrn_reflns_limit_l_min -24
_diffrn_reflns_number 64432
_diffrn_reflns_theta_full 26.37
_diffrn_reflns_theta_max 26.37
_diffrn_reflns_theta_min 3.03
_exptl_absorpt_coefficient_mu 3.999
_exptl_absorpt_correction_T_max 0.571
_exptl_absorpt_correction_T_min 0.554
_exptl_absorpt_correction_type multi-scan
_exptl_absorpt_process_details
;
CrysAlisPro, Agilent Technologies,
Version 1.171.35.21 (release 20-01-2012 CrysAlis171 .NET)
(compiled Jan 23 2012,18:06:46)
Empirical absorption correction using spherical harmonics,
 implemented in SCALE3 ABSPACK scaling algorithm.
;
_exptl_crystal_colour red
_exptl_crystal_density_diffrn 1.809
_exptl_crystal_density_method 'not measured'
_exptl_crystal_description block
_exptl_crystal_F_000 2840
_exptl_crystal_size_max 0.15
_exptl_crystal_size_mid 0.15
_exptl_crystal_size_min 0.14
_platon_squeeze_details
;
The unit cell contains ten ethanol molecules which have been treated as 
a diffuse contribution to the overall scattering without specific atom 
positions by squeeze/platon.
;
_refine_diff_density_max 3.175
_refine_diff_density_min -1.710
_refine_diff_density_rms 0.196
_refine_ls_extinction_method none
_refine_ls_goodness_of_fit_ref 1.089
_refine_ls_hydrogen_treatment mixed
_refine_ls_matrix_type full
_refine_ls_number_parameters 1279
_refine_ls_number_reflns 21817
_refine_ls_number_restraints 72
_refine_ls_restrained_S_all 1.095
_refine_ls_R_factor_all 0.1396
_refine_ls_R_factor_gt 0.0884
_refine_ls_shift/su_max 0.015
_refine_ls_shift/su_mean 0.000
_refine_ls_structure_factor_coef Fsqd
_refine_ls_weighting_details 'calc w=1/[\s^2^(Fo^2^)+(0.1018P)^2^+0.0000P] where P=(Fo^2^+2Fc^2^)/3'
_refine_ls_weighting_scheme calc
_refine_ls_wR_factor_gt 0.2148
_refine_ls_wR_factor_ref 0.2518
_reflns_number_gt 11977
_reflns_number_total 21817
_reflns_threshold_expression >2sigma(I)
_cod_data_source_file c5ce00925a2.cif
_cod_data_source_block 1b
_cod_depositor_comments 'Adding full bibliography for 7220611--7220618.cif.'
_cod_original_sg_symbol_H-M P-1
_cod_original_formula_sum 'C46.50 H57 N8 O18.50 Tb3'
_cod_database_code 7220612

loop_
_symmetry_equiv_pos_as_xyz
'x, y, z'
'-x, -y, -z'

loop_
_atom_site_label
_atom_site_type_symbol
_atom_site_fract_x
_atom_site_fract_y
_atom_site_fract_z
_atom_site_U_iso_or_equiv
_atom_site_adp_type
_atom_site_occupancy
_atom_site_symmetry_multiplicity
_atom_site_calc_flag
_atom_site_refinement_flags
Tb1 Tb 0.50254(4) 0.49280(4) 0.27746(3) 0.04908(18) Uani 1 1 d .
Tb4 Tb 0.57877(4) 0.99172(4) 0.27592(4) 0.05263(19) Uani 1 1 d .
Tb3 Tb 0.08615(4) 0.50274(5) 0.23697(4) 0.0662(2) Uani 1 1 d .
Tb2 Tb 0.29588(4) 0.55910(4) 0.26298(4) 0.0549(2) Uani 1 1 d .
Tb6 Tb 1.00958(4) 1.00341(5) 0.24054(4) 0.0664(2) Uani 1 1 d .
Tb5 Tb 0.78793(4) 1.05870(4) 0.26172(4) 0.0599(2) Uani 1 1 d .
C1 C 0.3075(13) 0.7948(10) 0.2710(11) 0.117(7) Uani 1 1 d D
H1A H 0.2931 0.8324 0.2254 0.176 Uiso 1 1 calc R
H1B H 0.3628 0.8046 0.2743 0.176 Uiso 1 1 calc R
H1C H 0.2743 0.8017 0.3122 0.176 Uiso 1 1 calc R
C2 C 0.3247(9) 0.4124(10) 0.1583(8) 0.073(4) Uani 1 1 d .
H2A H 0.3639 0.4207 0.1852 0.087 Uiso 1 1 calc R
C3 C 0.0776(10) 0.3953(9) 0.0474(9) 0.080(4) Uani 1 1 d .
H3A H 0.0386 0.3882 0.0198 0.096 Uiso 1 1 calc R
C4 C 0.3455(10) 0.3770(9) 0.1053(9) 0.079(5) Uani 1 1 d .
H4A H 0.3987 0.3640 0.0974 0.095 Uiso 1 1 calc R
C5 C 0.2940(11) 0.3607(11) 0.0657(10) 0.087(5) Uani 1 1 d .
H5A H 0.3096 0.3337 0.0332 0.105 Uiso 1 1 calc R
C6 C 0.3715(8) 0.5438(8) 0.4630(8) 0.077(5) Uani 1 1 d .
H6A H 0.3890 0.5923 0.4694 0.116 Uiso 1 1 d RD
H6B H 0.3771 0.4980 0.5068 0.116 Uiso 1 1 d R
H6C H 0.3162 0.5472 0.4547 0.116 Uiso 1 1 d R
C7 C -0.1038(9) 0.6154(11) 0.1575(10) 0.088(5) Uani 1 1 d .
H7A H -0.0735 0.6382 0.1084 0.106 Uiso 1 1 calc R
H7B H -0.1577 0.6348 0.1544 0.106 Uiso 1 1 calc R
C8 C 0.2646(11) 0.2406(10) 0.4097(8) 0.082(5) Uani 1 1 d .
H8A H 0.2125 0.2185 0.4246 0.098 Uiso 1 1 calc R
C9 C 0.1560(10) 0.3722(11) 0.0361(9) 0.085(5) Uani 1 1 d .
H9A H 0.1680 0.3471 0.0016 0.102 Uiso 1 1 calc R
C10 C 0.2173(10) 0.3846(9) 0.0737(8) 0.073(4) Uani 1 1 d .
C11 C -0.0654(8) 0.6452(10) 0.2101(8) 0.075(5) Uani 1 1 d .
C12 C 0.0601(10) 0.4296(10) 0.1020(9) 0.080(4) Uani 1 1 d .
C13 C 0.4740(9) 0.1890(9) 0.4436(8) 0.070(4) Uani 1 1 d .
H13A H 0.4700 0.1342 0.4723 0.084 Uiso 1 1 calc R
C14 C 0.5487(10) 0.2309(9) 0.4240(9) 0.081(5) Uani 1 1 d .
H14A H 0.5947 0.2038 0.4388 0.097 Uiso 1 1 d RD
C15 C 0.4049(9) 0.2299(8) 0.4197(8) 0.065(4) Uani 1 1 d .
C16 C -0.0862(9) 0.7118(10) 0.2288(11) 0.092(6) Uani 1 1 d .
H16A H -0.1271 0.7464 0.2123 0.110 Uiso 1 1 calc R
C17 C 0.1931(8) 0.4187(9) 0.1275(7) 0.064(4) Uani 1 1 d .
C18 C 0.2964(11) 0.7180(9) 0.2726(10) 0.081(5) Uani 1 1 d DU
C19 C 0.4252(8) 0.5357(8) 0.3954(7) 0.055(3) Uani 1 1 d .
C20 C 0.5549(9) 0.3117(9) 0.3827(8) 0.069(4) Uani 1 1 d .
C21 C 0.7119(7) 0.5534(9) 0.3223(9) 0.076(4) Uani 1 1 d .
H21A H 0.6956 0.5357 0.3755 0.091 Uiso 1 1 calc R
H21B H 0.7670 0.5744 0.3129 0.091 Uiso 1 1 calc R
C22 C 0.2489(8) 0.4355(7) 0.1721(8) 0.060(3) Uani 1 1 d .
C23 C 1.2174(13) 1.1267(14) 0.1609(12) 0.122(7) Uani 1 1 d U
H23A H 1.1967 1.1509 0.1138 0.146 Uiso 1 1 calc R
H23B H 1.2720 1.1479 0.1547 0.146 Uiso 1 1 calc R
C24 C 0.6290(9) 0.3605(9) 0.3626(8) 0.069(4) Uani 1 1 d .
H24A H 0.6756 0.3373 0.3802 0.083 Uiso 1 1 calc R
C25 C 0.4180(8) 0.3132(7) 0.3738(7) 0.052(3) Uani 1 1 d .
C26 C 0.1599(13) 0.4854(10) 0.3986(11) 0.092(5) Uani 1 1 d U
C27 C 0.6755(9) 0.7038(9) 0.2627(8) 0.068(4) Uani 1 1 d .
H27A H 0.7222 0.7292 0.2666 0.082 Uiso 1 1 calc R
C28 C 0.6319(14) 0.4275(14) 0.1001(12) 0.162(11) Uani 1 1 d .
H28A H 0.6192 0.4589 0.0516 0.243 Uiso 1 1 calc R
H28B H 0.6208 0.3711 0.1099 0.243 Uiso 1 1 calc R
H28C H 0.6878 0.4362 0.1023 0.243 Uiso 1 1 calc R
C29 C 0.5297(11) 0.9472(10) 0.1588(8) 0.076(4) Uani 1 1 d .
C30 C 0.4988(8) 0.8107(9) 0.3833(8) 0.064(4) Uani 1 1 d .
C31 C 0.4933(11) 0.7332(7) 0.4272(8) 0.086(5) Uani 1 1 d .
H31A H 0.4429 0.7070 0.4435 0.103 Uiso 1 1 d RD
C32 C 0.5610(11) 0.6894(8) 0.4440(8) 0.083(5) Uani 1 1 d .
H32A H 0.5567 0.6338 0.4698 0.100 Uiso 1 1 calc R
C33 C 0.6362(9) 0.7304(7) 0.4213(7) 0.060(3) Uani 1 1 d .
C34 C 0.7066(10) 0.6925(9) 0.4382(9) 0.079(4) Uani 1 1 d .
H34A H 0.7062 0.6381 0.4678 0.095 Uiso 1 1 calc R
C35 C 0.7797(12) 0.7387(9) 0.4090(9) 0.084(5) Uani 1 1 d .
H35A H 0.8281 0.7147 0.4200 0.101 Uiso 1 1 calc R
C36 C 0.7797(9) 0.8211(9) 0.3633(8) 0.067(4) Uani 1 1 d .
H36A H 0.8285 0.8499 0.3437 0.080 Uiso 1 1 calc R
C37 C 0.4280(7) 0.8599(8) 0.3611(8) 0.061(3) Uani 1 1 d .
H37A H 0.3767 0.8356 0.3762 0.073 Uiso 1 1 calc R
C38 C 0.6377(7) 0.8128(7) 0.3744(7) 0.050(3) Uani 1 1 d .
C39 C 0.7098(8) 0.8598(7) 0.3471(8) 0.057(3) Uani 1 1 d .
C40 C 0.7202(10) 1.0953(9) 0.1212(10) 0.077(4) Uani 1 1 d .
C41 C 0.7899(11) 0.8754(9) 0.1059(9) 0.084(5) Uani 1 1 d .
H41A H 0.7395 0.8600 0.0988 0.100 Uiso 1 1 calc R
C42 C 0.2769(7) 0.3224(8) 0.3610(8) 0.062(4) Uani 1 1 d .
H42A H 0.2341 0.3504 0.3394 0.074 Uiso 1 1 calc R
C43 C 0.9331(10) 0.8910(9) 0.0733(8) 0.073(4) Uani 1 1 d .
C44 C 0.9380(10) 0.9245(8) 0.1278(8) 0.069(4) Uani 1 1 d .
C45 C 1.0841(17) 0.7792(14) 0.3926(13) 0.183(14) Uani 1 1 d .
H45A H 1.0482 0.7358 0.3952 0.275 Uiso 1 1 calc R
H45B H 1.0817 0.7835 0.4407 0.275 Uiso 1 1 calc R
H45C H 1.1379 0.7684 0.3766 0.275 Uiso 1 1 calc R
C46 C 0.6231(8) 1.0345(8) 0.3949(8) 0.059(3) Uani 1 1 d .
C47 C 1.0772(10) 0.9448(10) 0.0960(10) 0.084(5) Uani 1 1 d .
C48 C 1.0731(11) 0.9110(11) 0.0399(8) 0.082(5) Uani 1 1 d .
H48A H 1.1204 0.9067 0.0113 0.099 Uiso 1 1 calc R
C49 C 1.1482(10) 0.9749(12) 0.1133(10) 0.093(6) Uani 1 1 d .
H49A H 1.1973 0.9751 0.0853 0.112 Uiso 1 1 calc R
C50 C 0.8583(12) 0.8648(11) 0.0622(10) 0.095(6) Uani 1 1 d .
H50A H 0.8545 0.8411 0.0268 0.114 Uiso 1 1 calc R
C51 C 0.7968(8) 0.9089(9) 0.1597(8) 0.064(4) Uani 1 1 d .
H51A H 0.7502 0.9113 0.1900 0.077 Uiso 1 1 calc R
C52 C 0.8675(8) 0.9388(6) 0.1718(7) 0.053(3) Uani 1 1 d .
C53 C 0.7809(12) 1.2184(9) 0.2669(13) 0.088(6) Uani 1 1 d D
C54 C 0.9536(11) 1.1541(11) 0.1565(10) 0.081(4) Uani 1 1 d .
C55 C 0.9303(10) 1.2390(9) 0.1089(12) 0.127(8) Uani 1 1 d .
H55A H 0.8742 1.2380 0.1042 0.190 Uiso 1 1 calc R
H55B H 0.9610 1.2551 0.0605 0.190 Uiso 1 1 calc R
H55C H 0.9413 1.2768 0.1322 0.190 Uiso 1 1 calc R
C56 C 0.6604(8) 0.6212(8) 0.2848(8) 0.062(3) Uani 1 1 d .
C57 C 0.4047(9) 0.6033(9) 0.1263(8) 0.068(4) Uani 1 1 d .
C58 C -0.1079(9) 0.5244(12) 0.1805(11) 0.103(7) Uani 1 1 d .
H58A H -0.1289 0.5008 0.2327 0.124 Uiso 1 1 calc R
H58B H -0.1446 0.5088 0.1524 0.124 Uiso 1 1 calc R
C59 C 0.5546(8) 0.6860(8) 0.2404(8) 0.067(4) Uani 1 1 d .
H59A H 0.5037 0.6969 0.2263 0.080 Uiso 1 1 calc R
C60 C 0.5811(11) 0.4533(9) 0.1583(9) 0.079(5) Uani 1 1 d .
C61 C 0.3520(8) 0.3603(7) 0.3457(7) 0.052(3) Uani 1 1 d .
C62 C 1.0056(11) 0.8860(10) 0.0272(9) 0.082(5) Uani 1 1 d .
H62A H 1.0041 0.8655 -0.0106 0.099 Uiso 1 1 calc R
C63 C 0.4201(8) 1.1222(10) 0.2826(8) 0.067(4) Uani 1 1 d .
C64 C 0.3671(8) 0.9783(7) 0.3013(10) 0.081(5) Uani 1 1 d .
H64A H 0.3197 0.9442 0.3269 0.097 Uiso 1 1 calc R
H64B H 0.3662 0.9926 0.2484 0.097 Uiso 1 1 calc R
C65 C 0.5383(9) 1.1876(9) 0.2318(8) 0.071(4) Uani 1 1 d .
H65A H 0.5926 1.1977 0.2139 0.086 Uiso 1 1 calc R
C66 C 0.4142(10) 1.2073(9) 0.2565(9) 0.074(4) Uani 1 1 d .
H66A H 0.3665 1.2334 0.2594 0.088 Uiso 1 1 calc R
C67 C -0.0178(10) 0.4594(12) 0.1173(10) 0.090(5) Uani 1 1 d .
H67A H -0.0598 0.4552 0.0916 0.108 Uiso 1 1 calc R
C68 C 0.7094(8) 0.4807(8) 0.2987(10) 0.079(5) Uani 1 1 d .
H68A H 0.7206 0.4990 0.2450 0.095 Uiso 1 1 calc R
H68B H 0.7517 0.4456 0.3190 0.095 Uiso 1 1 calc R
C69 C 0.3265(10) 0.1931(9) 0.4357(8) 0.076(4) Uani 1 1 d .
H69A H 0.3175 0.1382 0.4631 0.091 Uiso 1 1 calc R
C70 C 0.3649(9) 1.0555(9) 0.3203(9) 0.075(4) Uani 1 1 d U
H70A H 0.3115 1.0758 0.3143 0.090 Uiso 1 1 calc R
H70B H 0.3700 1.0392 0.3727 0.090 Uiso 1 1 calc R
C71 C 0.8935(15) 0.9428(16) 0.4797(11) 0.185(13) Uani 1 1 d .
H71A H 0.9488 0.9361 0.4876 0.278 Uiso 1 1 calc R
H71B H 0.8653 0.8910 0.4992 0.278 Uiso 1 1 calc R
H71C H 0.8698 0.9774 0.5044 0.278 Uiso 1 1 calc R
C72 C 0.7698(14) 1.2935(9) 0.2654(12) 0.132(9) Uani 1 1 d D
H72A H 0.8095 1.3084 0.2905 0.199 Uiso 1 1 calc R
H72B H 0.7172 1.2963 0.2897 0.199 Uiso 1 1 calc R
H72C H 0.7749 1.3299 0.2147 0.199 Uiso 1 1 calc R
C73 C 1.2188(12) 1.0374(13) 0.1791(12) 0.114(6) Uani 1 1 d U
H73A H 1.2643 1.0257 0.1491 0.136 Uiso 1 1 calc R
H73B H 1.2267 1.0118 0.2307 0.136 Uiso 1 1 calc R
C74 C 0.6803(11) 1.1100(14) 0.0541(10) 0.151(11) Uani 1 1 d .
H74A H 0.7170 1.1392 0.0108 0.227 Uiso 1 1 calc R
H74B H 0.6340 1.1412 0.0566 0.227 Uiso 1 1 calc R
H74C H 0.6642 1.0592 0.0513 0.227 Uiso 1 1 calc R
C75 C 0.8886(11) 0.9794(10) 0.3997(12) 0.086(5) Uani 1 1 d .
C76 C 1.1676(10) 1.1526(12) 0.2182(10) 0.089(5) Uani 1 1 d .
C77 C 1.1734(12) 1.2176(11) 0.2439(13) 0.105(7) Uani 1 1 d .
H77A H 1.2149 1.2569 0.2296 0.126 Uiso 1 1 calc R
C78 C 1.0652(12) 1.1499(13) 0.2962(11) 0.103(6) Uani 1 1 d .
H78A H 1.0158 1.1364 0.3258 0.124 Uiso 1 1 calc R
C79 C 0.4616(14) 0.6342(17) 0.0538(9) 0.179(13) Uani 1 1 d .
H79A H 0.4706 0.5913 0.0346 0.268 Uiso 1 1 calc R
H79B H 0.5119 0.6524 0.0627 0.268 Uiso 1 1 calc R
H79C H 0.4383 0.6783 0.0184 0.268 Uiso 1 1 calc R
C80 C 0.0168(11) 0.6552(10) 0.2848(10) 0.092(6) Uani 1 1 d .
H80A H 0.0600 0.6461 0.3120 0.111 Uiso 1 1 calc R
C81 C 0.1648(11) 0.6565(11) 0.1428(13) 0.106(7) Uani 1 1 d .
C82 C 0.1953(12) 0.7400(11) 0.0964(14) 0.160(11) Uani 1 1 d .
H82A H 0.2447 0.7379 0.0667 0.240 Uiso 1 1 calc R
H82B H 0.2045 0.7697 0.1280 0.240 Uiso 1 1 calc R
H82C H 0.1564 0.7666 0.0646 0.240 Uiso 1 1 calc R
C83 C 0.1239(11) 0.4659(18) 0.4753(12) 0.187(14) Uani 1 1 d .
H83A H 0.1655 0.4582 0.5066 0.280 Uiso 1 1 calc R
H83B H 0.0907 0.4172 0.4906 0.280 Uiso 1 1 calc R
H83C H 0.0918 0.5096 0.4792 0.280 Uiso 1 1 calc R
C84 C 0.5004(16) 0.9149(15) 0.1062(12) 0.156(11) Uani 1 1 d .
H84A H 0.5275 0.9433 0.0573 0.235 Uiso 1 1 calc R
H84B H 0.4437 0.9219 0.1065 0.235 Uiso 1 1 calc R
H84C H 0.5107 0.8584 0.1205 0.235 Uiso 1 1 calc R
C85 C 0.0021(19) 0.3645(17) 0.3412(15) 0.146(10) Uani 1 1 d .
C86 C -0.031(2) 0.2921(16) 0.3989(14) 0.227(18) Uani 1 1 d .
H86A H -0.0721 0.2687 0.3817 0.341 Uiso 1 1 calc R
H86B H -0.0530 0.3047 0.4413 0.341 Uiso 1 1 calc R
H86C H 0.0108 0.2544 0.4124 0.341 Uiso 1 1 calc R
C87 C 1.0610(12) 0.8534(14) 0.3408(11) 0.097(6) Uani 1 1 d .
C88 C 0.6549(10) 1.0431(10) 0.4612(8) 0.095(6) Uani 1 1 d .
H88A H 0.6258 1.0844 0.4735 0.143 Uiso 1 1 d R
H88B H 0.7108 1.0593 0.4484 0.143 Uiso 1 1 d R
H88C H 0.6481 0.9934 0.5032 0.143 Uiso 1 1 d R
O1 O 0.4804(5) 0.4892(5) 0.4041(5) 0.060(2) Uani 1 1 d .
O2 O 0.3312(6) 0.6105(6) 0.1205(6) 0.081(3) Uani 1 1 d .
O3 O 0.1133(9) 0.4978(9) 0.3512(8) 0.127(5) Uani 1 1 d U
O4 O 0.5214(6) 0.4107(5) 0.1966(5) 0.060(2) Uani 1 1 d .
O5 O 0.1806(6) 0.6215(6) 0.2120(8) 0.090(4) Uani 1 1 d .
O6 O 0.3696(5) 0.4396(4) 0.3038(5) 0.051(2) Uani 1 1 d .
O7 O 0.2231(5) 0.4693(5) 0.2205(5) 0.062(2) Uani 1 1 d .
O8 O 0.4043(4) 0.5722(5) 0.3301(5) 0.052(2) Uani 1 1 d .
O9 O 0.2585(7) 0.6642(7) 0.3208(7) 0.089(3) Uani 1 1 d .
O10 O 0.1198(6) 0.6160(7) 0.1206(7) 0.094(4) Uani 1 1 d .
O11 O 0.3379(6) 0.7053(6) 0.2166(6) 0.083(3) Uani 1 1 d .
O12 O 0.0705(10) 0.3578(8) 0.3084(8) 0.118(5) Uani 1 1 d .
O13 O 0.6010(6) 0.5176(7) 0.1658(5) 0.082(3) Uani 1 1 d .
O14 O 0.4318(5) 0.5745(5) 0.1871(5) 0.059(2) Uani 1 1 d .
O15 O 0.2338(7) 0.4942(7) 0.3817(7) 0.100(4) Uani 1 1 d U
O16 O -0.0295(12) 0.4280(13) 0.3293(11) 0.165(7) Uani 1 1 d U
O17 O 0.9181(6) 1.1186(6) 0.2193(6) 0.068(3) Uani 1 1 d .
O18 O 0.8055(8) 1.1654(9) 0.3191(8) 0.104(4) Uani 1 1 d .
O19 O 1.0114(7) 1.1236(7) 0.1285(6) 0.088(3) Uani 1 1 d .
O20 O 0.7558(7) 1.2026(6) 0.2140(7) 0.093(3) Uani 1 1 d .
O21 O 0.6594(5) 1.0708(5) 0.3287(5) 0.058(2) Uani 1 1 d .
O22 O 0.8764(5) 0.9715(5) 0.2206(4) 0.052(2) Uani 1 1 d .
O23 O 0.7946(7) 1.1076(7) 0.1192(6) 0.084(3) Uani 1 1 d .
O24 O 0.6784(5) 1.0706(6) 0.1854(5) 0.065(2) Uani 1 1 d .
O25 O 0.7051(5) 0.9372(5) 0.3024(5) 0.058(2) Uani 1 1 d .
O26 O 0.5821(7) 0.9071(6) 0.1969(6) 0.076(3) Uani 1 1 d .
O27 O 0.5095(7) 1.0121(7) 0.1643(6) 0.086(3) Uani 1 1 d .
O28 O 0.8186(7) 0.9911(7) 0.3810(7) 0.095(4) Uani 1 1 d .
O29 O 0.5617(7) 0.9909(6) 0.4027(5) 0.073(3) Uani 1 1 d .
O30 O 0.9549(8) 0.9901(9) 0.3576(8) 0.115(4) Uani 1 1 d U
O31 O 1.0056(7) 0.8568(7) 0.3029(6) 0.092(4) Uani 1 1 d .
O32 O 1.1027(9) 0.9190(11) 0.3236(9) 0.131(5) Uani 1 1 d U
N1 N 0.1159(6) 0.4407(7) 0.1414(6) 0.063(3) Uani 1 1 d .
N2 N 0.4900(6) 0.3503(7) 0.3570(6) 0.052(3) Uani 1 1 d .
N3 N -0.0049(9) 0.6104(9) 0.2478(9) 0.093(5) Uani 1 1 d .
N4 N 0.5817(7) 0.6128(6) 0.2695(6) 0.059(3) Uani 1 1 d .
N5 N 0.5678(6) 0.8513(6) 0.3566(6) 0.055(3) Uani 1 1 d .
N6 N 0.5016(6) 1.1127(6) 0.2659(7) 0.062(3) Uani 1 1 d .
N7 N 1.0084(7) 0.9499(7) 0.1394(6) 0.063(3) Uani 1 1 d .
N8 N 0.6312(7) 0.4324(7) 0.3226(6) 0.066(3) Uani 1 1 d .
N9 N 1.0935(9) 1.1088(9) 0.2582(8) 0.089(4) Uani 1 1 d .
N10 N 1.1094(10) 1.2123(11) 0.2915(10) 0.110(6) Uani 1 1 d .
H10A H 1.0984 1.2445 0.3154 0.131 Uiso 1 1 calc R
N11 N -0.0343(7) 0.7169(7) 0.2769(8) 0.079(4) Uani 1 1 d .
H11A H -0.0341 0.7523 0.2980 0.095 Uiso 1 1 calc R
N12 N 0.4367(7) 0.9344(7) 0.3219(7) 0.065(3) Uani 1 1 d .
N13 N 0.4843(7) 1.2448(8) 0.2278(7) 0.074(4) Uani 1 1 d .
H13B H 0.4939 1.2963 0.2098 0.088 Uiso 1 1 calc R
N14 N 0.6102(8) 0.7413(7) 0.2343(7) 0.079(4) Uani 1 1 d .
H14B H 0.6057 0.7928 0.2153 0.095 Uiso 1 1 calc R
N15 N 1.1449(7) 1.0015(9) 0.1665(10) 0.094(5) Uani 1 1 d .
N16 N -0.0274(6) 0.4919(8) 0.1678(7) 0.072(3) Uani 1 1 d .

loop_
_atom_site_aniso_label
_atom_site_aniso_U_11
_atom_site_aniso_U_22
_atom_site_aniso_U_33
_atom_site_aniso_U_23
_atom_site_aniso_U_13
_atom_site_aniso_U_12
Tb1 0.0499(4) 0.0337(3) 0.0619(4) -0.0152(3) -0.0062(3) 0.0042(3)
Tb4 0.0561(4) 0.0322(3) 0.0648(4) -0.0120(3) -0.0053(3) 0.0037(3)
Tb3 0.0534(4) 0.0624(5) 0.0950(6) -0.0401(4) -0.0182(4) 0.0096(3)
Tb2 0.0523(4) 0.0396(4) 0.0755(5) -0.0213(3) -0.0153(3) 0.0083(3)
Tb6 0.0566(4) 0.0643(5) 0.0884(5) -0.0372(4) -0.0168(4) 0.0047(3)
Tb5 0.0561(4) 0.0391(4) 0.0862(5) -0.0256(3) -0.0057(3) 0.0014(3)
C1 0.158(18) 0.077(13) 0.149(18) -0.087(13) 0.004(14) -0.011(12)
C2 0.066(9) 0.085(12) 0.071(10) -0.026(8) -0.029(8) 0.026(8)
C3 0.088(11) 0.070(11) 0.080(11) -0.024(9) -0.011(9) -0.026(9)
C4 0.084(11) 0.056(10) 0.101(13) -0.032(9) -0.017(10) 0.018(8)
C5 0.091(12) 0.085(13) 0.097(13) -0.042(10) -0.020(10) 0.014(10)
C6 0.083(10) 0.091(12) 0.075(10) -0.048(9) -0.020(8) 0.020(9)
C7 0.068(10) 0.095(14) 0.117(14) -0.049(11) -0.034(10) 0.031(10)
C8 0.091(12) 0.066(11) 0.075(10) -0.016(8) 0.017(9) -0.024(9)
C9 0.079(11) 0.105(14) 0.097(12) -0.066(11) -0.020(9) -0.003(10)
C10 0.094(11) 0.056(9) 0.067(10) -0.021(7) -0.004(8) -0.007(8)
C11 0.055(8) 0.102(13) 0.077(10) -0.034(9) -0.038(8) 0.041(9)
C12 0.077(10) 0.075(11) 0.086(12) -0.027(9) -0.007(9) -0.027(8)
C13 0.081(10) 0.040(8) 0.080(10) -0.008(7) -0.024(8) -0.007(7)
C14 0.088(12) 0.067(11) 0.086(11) -0.021(9) -0.021(9) 0.026(9)
C15 0.084(10) 0.031(7) 0.070(9) -0.007(6) -0.002(7) -0.009(7)
C16 0.051(9) 0.067(11) 0.152(17) -0.038(11) 0.004(10) 0.012(8)
C17 0.058(8) 0.073(10) 0.057(8) -0.020(7) -0.002(6) 0.016(7)
C18 0.116(12) 0.045(8) 0.103(11) -0.047(8) -0.030(9) 0.046(9)
C19 0.054(7) 0.055(8) 0.052(8) -0.015(6) -0.003(6) 0.000(6)
C20 0.069(9) 0.045(8) 0.081(10) -0.007(7) -0.006(8) 0.019(7)
C21 0.029(6) 0.067(10) 0.120(13) -0.018(9) -0.013(7) 0.008(6)
C22 0.055(8) 0.030(6) 0.083(10) -0.012(6) 0.012(7) -0.013(6)
C23 0.106(10) 0.131(11) 0.128(10) -0.044(8) -0.014(8) -0.007(8)
C24 0.067(9) 0.060(10) 0.083(10) -0.024(8) -0.023(8) 0.015(8)
C25 0.065(8) 0.036(7) 0.048(7) -0.006(5) -0.011(6) 0.006(6)
C26 0.104(14) 0.066(11) 0.097(14) -0.015(10) -0.027(10) 0.006(10)
C27 0.077(10) 0.049(8) 0.092(11) -0.038(8) -0.018(8) -0.014(7)
C28 0.17(2) 0.14(2) 0.18(2) -0.114(19) 0.115(18) -0.074(16)
C29 0.100(12) 0.070(11) 0.055(9) -0.020(8) -0.006(8) -0.026(9)
C30 0.056(8) 0.052(9) 0.075(9) -0.015(7) 0.001(7) -0.021(7)
C31 0.124(14) 0.041(9) 0.070(10) 0.010(7) -0.016(9) 0.000(9)
C32 0.148(16) 0.025(7) 0.063(9) -0.001(6) -0.011(10) 0.003(9)
C33 0.083(9) 0.026(6) 0.060(8) -0.006(6) -0.001(7) -0.007(7)
C34 0.106(13) 0.033(8) 0.085(11) -0.002(7) -0.021(9) 0.006(8)
C35 0.125(15) 0.041(9) 0.090(12) -0.024(8) -0.024(10) 0.030(10)
C36 0.072(9) 0.060(9) 0.073(9) -0.029(7) -0.011(7) 0.027(8)
C37 0.038(7) 0.056(9) 0.087(10) -0.024(8) -0.001(6) -0.016(6)
C38 0.057(7) 0.030(6) 0.059(8) -0.013(5) -0.001(6) -0.005(5)
C39 0.072(9) 0.031(7) 0.072(9) -0.019(6) -0.015(7) -0.004(6)
C40 0.070(10) 0.045(9) 0.104(13) -0.010(8) -0.009(9) 0.009(8)
C41 0.107(13) 0.064(11) 0.092(12) -0.031(9) -0.047(10) 0.017(10)
C42 0.039(7) 0.038(7) 0.093(10) -0.009(7) 0.006(6) -0.014(5)
C43 0.084(11) 0.064(10) 0.069(10) -0.018(8) -0.024(8) 0.014(8)
C44 0.110(12) 0.042(8) 0.058(9) -0.016(6) -0.034(8) 0.014(8)
C45 0.27(4) 0.12(2) 0.18(2) -0.041(18) -0.16(3) 0.08(2)
C46 0.066(9) 0.037(7) 0.078(10) -0.033(7) 0.015(7) -0.008(6)
C47 0.081(11) 0.069(11) 0.095(13) -0.019(9) -0.022(10) 0.031(9)
C48 0.103(13) 0.101(13) 0.045(8) -0.028(8) -0.013(8) 0.037(11)
C49 0.058(10) 0.109(16) 0.093(14) -0.017(11) 0.009(9) 0.000(10)
C50 0.117(15) 0.090(14) 0.104(14) -0.058(11) -0.041(12) 0.030(12)
C51 0.058(8) 0.064(9) 0.077(10) -0.031(8) -0.022(7) 0.004(7)
C52 0.065(8) 0.018(6) 0.070(8) -0.007(5) -0.007(7) -0.016(5)
C53 0.108(14) 0.033(8) 0.127(17) -0.039(10) 0.009(12) -0.011(8)
C54 0.087(12) 0.073(12) 0.085(12) -0.034(10) 0.001(10) -0.007(9)
C55 0.090(12) 0.035(9) 0.21(2) -0.014(11) 0.047(13) -0.024(8)
C56 0.068(9) 0.057(9) 0.067(9) -0.034(7) 0.002(7) -0.019(7)
C57 0.075(10) 0.063(10) 0.063(9) -0.014(7) -0.018(8) 0.013(8)
C58 0.057(9) 0.137(18) 0.156(18) -0.089(15) -0.056(11) 0.027(11)
C59 0.066(9) 0.051(8) 0.083(10) -0.030(7) 0.015(7) -0.047(7)
C60 0.101(12) 0.041(9) 0.087(11) -0.021(8) 0.013(9) -0.004(9)
C61 0.066(8) 0.037(7) 0.056(8) -0.020(6) -0.004(6) -0.015(6)
C62 0.098(12) 0.072(11) 0.090(12) -0.040(9) -0.028(10) 0.013(10)
C63 0.042(7) 0.087(12) 0.075(10) -0.032(8) -0.006(6) 0.005(7)
C64 0.065(9) 0.028(7) 0.166(16) -0.054(9) -0.017(10) 0.000(6)
C65 0.062(9) 0.058(9) 0.091(11) -0.026(8) 0.002(8) 0.020(8)
C66 0.079(11) 0.045(8) 0.097(12) -0.027(8) -0.007(9) 0.023(8)
C67 0.066(10) 0.108(15) 0.098(13) -0.034(11) -0.023(9) -0.006(10)
C68 0.047(7) 0.034(7) 0.148(15) -0.021(8) -0.012(8) -0.018(6)
C69 0.101(12) 0.048(9) 0.073(10) -0.013(7) -0.010(9) -0.003(9)
C70 0.065(7) 0.052(7) 0.092(8) -0.011(6) 0.011(6) -0.015(6)
C71 0.19(3) 0.22(3) 0.075(15) 0.047(15) -0.053(16) -0.07(2)
C72 0.21(2) 0.046(10) 0.17(2) -0.067(12) -0.034(18) 0.027(13)
C73 0.108(10) 0.108(10) 0.130(10) -0.048(8) -0.019(8) 0.001(8)
C74 0.093(14) 0.20(3) 0.085(14) 0.044(14) -0.025(11) -0.040(15)
C75 0.075(11) 0.059(10) 0.137(17) -0.047(11) -0.023(11) 0.000(9)
C76 0.071(11) 0.098(15) 0.086(12) -0.014(10) -0.021(9) -0.011(10)
C77 0.079(12) 0.065(12) 0.18(2) -0.053(13) -0.014(13) -0.010(10)
C78 0.102(14) 0.119(17) 0.099(14) -0.049(13) -0.020(11) -0.051(12)
C79 0.16(2) 0.30(4) 0.028(10) -0.001(14) 0.013(11) 0.02(2)
C80 0.093(12) 0.073(12) 0.118(14) -0.038(11) -0.026(11) 0.042(10)
C81 0.078(12) 0.053(11) 0.17(2) -0.012(12) -0.048(13) 0.001(9)
C82 0.108(15) 0.054(12) 0.24(3) 0.055(14) -0.052(17) -0.021(10)
C83 0.061(12) 0.33(4) 0.102(17) -0.001(19) 0.021(11) 0.040(18)
C84 0.23(3) 0.14(2) 0.131(19) -0.058(17) -0.10(2) 0.06(2)
C85 0.17(3) 0.12(2) 0.15(2) -0.069(19) 0.036(19) -0.08(2)
C86 0.34(4) 0.14(2) 0.17(3) -0.07(2) 0.12(3) -0.18(3)
C87 0.090(13) 0.115(17) 0.096(14) -0.044(13) -0.034(11) 0.043(13)
C88 0.103(13) 0.120(16) 0.067(11) -0.037(10) -0.014(9) 0.031(12)
O1 0.072(6) 0.039(5) 0.071(6) -0.021(4) -0.017(5) 0.018(4)
O2 0.086(8) 0.075(8) 0.080(7) -0.018(6) -0.032(6) 0.014(6)
O3 0.137(6) 0.125(6) 0.124(6) -0.048(4) -0.032(4) 0.011(4)
O4 0.092(7) 0.024(4) 0.059(6) -0.008(4) -0.008(5) -0.010(4)
O5 0.067(7) 0.043(6) 0.165(12) -0.036(7) -0.041(7) 0.004(5)
O6 0.055(5) 0.026(4) 0.068(6) -0.013(4) -0.001(4) 0.002(4)
O7 0.052(5) 0.056(6) 0.089(7) -0.040(5) -0.013(5) 0.004(4)
O8 0.044(4) 0.045(5) 0.066(6) -0.019(4) -0.004(4) 0.003(4)
O9 0.111(9) 0.069(8) 0.093(9) -0.037(7) -0.009(7) 0.025(7)
O10 0.064(7) 0.064(8) 0.136(10) -0.012(7) -0.019(7) 0.001(6)
O11 0.085(7) 0.037(5) 0.117(9) -0.016(6) -0.006(6) 0.001(5)
O12 0.153(13) 0.074(9) 0.116(11) -0.034(8) 0.031(10) -0.046(8)
O13 0.100(8) 0.069(7) 0.066(7) -0.021(5) 0.012(6) 0.001(6)
O14 0.060(5) 0.046(5) 0.066(6) -0.014(4) -0.015(4) 0.005(4)
O15 0.084(8) 0.080(8) 0.136(10) -0.057(7) 0.042(7) -0.029(6)
O16 0.162(8) 0.167(8) 0.166(8) -0.059(5) -0.022(5) 0.011(5)
O17 0.064(6) 0.055(6) 0.093(8) -0.036(6) -0.006(5) -0.002(5)
O18 0.114(10) 0.107(11) 0.113(10) -0.068(9) -0.007(8) 0.003(8)
O19 0.095(8) 0.091(9) 0.085(8) -0.043(7) -0.002(6) 0.003(7)
O20 0.110(9) 0.047(6) 0.110(9) -0.015(6) -0.009(7) 0.000(6)
O21 0.057(5) 0.055(6) 0.069(6) -0.034(5) -0.003(5) 0.008(4)
O22 0.055(5) 0.051(5) 0.058(5) -0.028(4) -0.012(4) 0.009(4)
O23 0.070(7) 0.088(8) 0.081(7) -0.017(6) -0.001(6) 0.006(6)
O24 0.064(6) 0.057(6) 0.064(6) -0.014(5) 0.007(5) 0.006(5)
O25 0.061(5) 0.033(5) 0.075(6) -0.009(4) -0.017(4) 0.017(4)
O26 0.108(8) 0.052(6) 0.071(7) -0.018(5) -0.033(6) 0.013(6)
O27 0.097(8) 0.072(8) 0.086(8) -0.027(6) -0.008(6) 0.017(6)
O28 0.102(9) 0.080(8) 0.121(10) -0.048(7) -0.046(8) 0.007(7)
O29 0.109(8) 0.044(6) 0.065(6) -0.019(5) -0.005(6) -0.003(6)
O30 0.110(10) 0.125(12) 0.119(11) -0.060(9) 0.004(9) -0.028(9)
O31 0.120(9) 0.092(9) 0.082(8) -0.041(7) -0.049(7) 0.044(7)
O32 0.120(8) 0.132(9) 0.140(9) -0.037(7) -0.042(7) 0.013(7)
N1 0.057(7) 0.069(8) 0.073(8) -0.035(6) -0.019(6) 0.007(6)
N2 0.043(6) 0.054(7) 0.052(6) -0.010(5) -0.003(5) 0.005(5)
N3 0.096(10) 0.076(10) 0.137(13) -0.065(10) -0.049(9) 0.034(8)
N4 0.061(7) 0.035(6) 0.085(8) -0.027(5) -0.005(6) 0.011(5)
N5 0.054(6) 0.033(6) 0.071(7) -0.008(5) -0.008(5) -0.010(5)
N6 0.056(7) 0.031(6) 0.092(8) -0.017(6) 0.001(6) -0.002(5)
N7 0.050(6) 0.075(8) 0.070(8) -0.032(6) -0.006(6) 0.000(6)
N8 0.059(7) 0.059(8) 0.067(8) -0.016(6) 0.025(6) -0.006(6)
N9 0.096(10) 0.086(11) 0.100(11) -0.051(9) -0.011(8) -0.027(8)
N10 0.099(12) 0.117(15) 0.146(15) -0.077(12) -0.052(11) 0.007(11)
N11 0.064(8) 0.055(8) 0.113(11) -0.027(7) 0.000(7) -0.007(6)
N12 0.062(7) 0.050(7) 0.079(8) -0.014(6) -0.016(6) -0.004(6)
N13 0.067(8) 0.064(8) 0.090(9) -0.030(7) -0.003(7) 0.021(7)
N14 0.101(10) 0.041(7) 0.094(9) -0.023(6) -0.011(8) 0.009(7)
N15 0.051(7) 0.100(12) 0.144(14) -0.054(11) -0.030(8) 0.011(7)
N16 0.048(7) 0.083(9) 0.093(10) -0.038(8) -0.012(6) -0.015(6)

loop_
_atom_type_symbol
_atom_type_description
_atom_type_scat_dispersion_real
_atom_type_scat_dispersion_imag
_atom_type_scat_source
C C 0.0033 0.0016 'International Tables Vol C Tables 4.2.6.8 and 6.1.1.4'
H H 0.0000 0.0000 'International Tables Vol C Tables 4.2.6.8 and 6.1.1.4'
N N 0.0061 0.0033 'International Tables Vol C Tables 4.2.6.8 and 6.1.1.4'
O O 0.0106 0.0060 'International Tables Vol C Tables 4.2.6.8 and 6.1.1.4'
Tb Tb -0.1723 4.1537 'International Tables Vol C Tables 4.2.6.8 and 6.1.1.4'

loop_
_geom_angle_atom_site_label_1
_geom_angle_atom_site_label_2
_geom_angle_atom_site_label_3
_geom_angle
O14 Tb1 O6 72.3(3)
O14 Tb1 O1 122.0(3)
O6 Tb1 O1 83.7(3)
O14 Tb1 N2 134.4(3)
O6 Tb1 N2 67.0(3)
O1 Tb1 N2 73.4(3)
O14 Tb1 N4 89.0(3)
O6 Tb1 N4 141.2(3)
O1 Tb1 N4 78.0(3)
N2 Tb1 N4 136.2(4)
O14 Tb1 O13 79.3(3)
O6 Tb1 O13 130.0(3)
O1 Tb1 O13 146.0(4)
N2 Tb1 O13 112.2(3)
N4 Tb1 O13 76.2(4)
O14 Tb1 O4 84.6(3)
O6 Tb1 O4 84.4(3)
O1 Tb1 O4 145.4(3)
N2 Tb1 O4 72.0(3)
N4 Tb1 O4 128.3(3)
O13 Tb1 O4 52.2(3)
O14 Tb1 O8 69.3(3)
O6 Tb1 O8 65.8(3)
O1 Tb1 O8 52.7(3)
N2 Tb1 O8 109.8(3)
N4 Tb1 O8 75.9(3)
O13 Tb1 O8 137.8(3)
O4 Tb1 O8 144.9(3)
O14 Tb1 N8 151.9(3)
O6 Tb1 N8 131.9(3)
O1 Tb1 N8 79.8(3)
N2 Tb1 N8 65.0(4)
N4 Tb1 N8 77.9(4)
O13 Tb1 N8 73.5(3)
O4 Tb1 N8 84.3(3)
O8 Tb1 N8 129.3(3)
O14 Tb1 C60 83.0(4)
O6 Tb1 C60 108.6(4)
O1 Tb1 C60 154.9(4)
N2 Tb1 C60 91.0(4)
N4 Tb1 C60 102.1(4)
O13 Tb1 C60 26.2(4)
O4 Tb1 C60 26.1(4)
O8 Tb1 C60 152.2(4)
N8 Tb1 C60 75.7(4)
O14 Tb1 C19 96.5(3)
O6 Tb1 C19 72.2(3)
O1 Tb1 C19 25.5(3)
N2 Tb1 C19 90.1(4)
N4 Tb1 C19 76.8(4)
O13 Tb1 C19 152.7(4)
O4 Tb1 C19 154.9(4)
O8 Tb1 C19 27.3(3)
N8 Tb1 C19 104.4(4)
C60 Tb1 C19 178.8(4)
O14 Tb1 Tb2 42.6(2)
O6 Tb1 Tb2 39.39(17)
O1 Tb1 Tb2 86.67(19)
N2 Tb1 Tb2 105.5(2)
N4 Tb1 Tb2 105.1(2)
O13 Tb1 Tb2 121.2(2)
O4 Tb1 Tb2 104.0(2)
O8 Tb1 Tb2 40.93(19)
N8 Tb1 Tb2 165.2(2)
C60 Tb1 Tb2 116.9(4)
C19 Tb1 Tb2 63.2(3)
O24 Tb4 O25 70.8(3)
O24 Tb4 N5 133.5(3)
O25 Tb4 N5 67.3(3)
O24 Tb4 O29 122.5(4)
O25 Tb4 O29 85.5(3)
N5 Tb4 O29 73.5(3)
O24 Tb4 N6 90.2(3)
O25 Tb4 N6 141.9(3)
N5 Tb4 N6 135.8(4)
O29 Tb4 N6 77.2(4)
O24 Tb4 O26 84.6(3)
O25 Tb4 O26 83.9(3)
N5 Tb4 O26 72.0(3)
O29 Tb4 O26 145.3(3)
N6 Tb4 O26 128.2(4)
O24 Tb4 O21 69.9(3)
O25 Tb4 O21 66.9(3)
N5 Tb4 O21 109.5(3)
O29 Tb4 O21 52.5(3)
N6 Tb4 O21 75.7(3)
O26 Tb4 O21 146.0(3)
O24 Tb4 O27 81.3(4)
O25 Tb4 O27 129.5(3)
N5 Tb4 O27 110.9(4)
O29 Tb4 O27 144.4(3)
N6 Tb4 O27 76.7(4)
O26 Tb4 O27 51.5(3)
O21 Tb4 O27 139.6(4)
O24 Tb4 N12 153.0(3)
O25 Tb4 N12 132.5(3)
N5 Tb4 N12 65.3(4)
O29 Tb4 N12 78.2(4)
N6 Tb4 N12 76.9(4)
O26 Tb4 N12 85.0(4)
O21 Tb4 N12 127.5(3)
O27 Tb4 N12 72.7(4)
O24 Tb4 C46 96.7(4)
O25 Tb4 C46 72.4(3)
N5 Tb4 C46 89.3(4)
O29 Tb4 C46 25.9(3)
N6 Tb4 C46 77.6(4)
O26 Tb4 C46 154.2(3)
O21 Tb4 C46 26.9(3)
O27 Tb4 C46 154.2(3)
N12 Tb4 C46 103.4(4)
O24 Tb4 C29 84.9(4)
O25 Tb4 C29 108.7(4)
N5 Tb4 C29 90.0(4)
O29 Tb4 C29 152.5(4)
N6 Tb4 C29 101.9(5)
O26 Tb4 C29 26.3(4)
O21 Tb4 C29 154.6(4)
O27 Tb4 C29 25.5(4)
N12 Tb4 C29 74.9(4)
C46 Tb4 C29 178.3(4)
O24 Tb4 Tb5 41.6(2)
O25 Tb4 Tb5 40.0(2)
N5 Tb4 Tb5 106.2(2)
O29 Tb4 Tb5 87.5(3)
N6 Tb4 Tb5 104.7(3)
O26 Tb4 Tb5 104.7(3)
O21 Tb4 Tb5 41.36(18)
O27 Tb4 Tb5 122.4(3)
N12 Tb4 Tb5 164.9(3)
C46 Tb4 Tb5 62.9(3)
C29 Tb4 Tb5 118.7(3)
O3 Tb3 O7 84.3(4)
O3 Tb3 O10 125.8(5)
O7 Tb3 O10 85.7(3)
O3 Tb3 O12 78.3(5)
O7 Tb3 O12 81.5(4)
O10 Tb3 O12 151.5(4)
O3 Tb3 N1 143.7(4)
O7 Tb3 N1 66.4(3)
O10 Tb3 N1 74.8(4)
O12 Tb3 N1 76.7(4)
O3 Tb3 N3 83.1(5)
O7 Tb3 N3 144.6(4)
O10 Tb3 N3 75.3(5)
O12 Tb3 N3 127.5(5)
N1 Tb3 N3 133.1(4)
O3 Tb3 O16 72.8(6)
O7 Tb3 O16 131.1(5)
O10 Tb3 O16 142.6(5)
O12 Tb3 O16 52.1(5)
N1 Tb3 O16 110.2(6)
N3 Tb3 O16 75.5(6)
O3 Tb3 O5 74.6(5)
O7 Tb3 O5 68.0(3)
O10 Tb3 O5 52.4(4)
O12 Tb3 O5 140.6(5)
N1 Tb3 O5 110.7(4)
N3 Tb3 O5 76.8(4)
O16 Tb3 O5 139.1(6)
O3 Tb3 N16 142.1(5)
O7 Tb3 N16 130.0(3)
O10 Tb3 N16 78.7(4)
O12 Tb3 N16 90.2(5)
N1 Tb3 N16 63.7(4)
N3 Tb3 N16 75.6(4)
O16 Tb3 N16 71.7(5)
O5 Tb3 N16 128.4(4)
O3 Tb3 C85 73.7(7)
O7 Tb3 C85 107.2(8)
O10 Tb3 C85 158.5(7)
O12 Tb3 C85 26.9(7)
N1 Tb3 C85 94.3(6)
N3 Tb3 C85 100.7(8)
O16 Tb3 C85 25.3(7)
O5 Tb3 C85 148.2(6)
N16 Tb3 C85 79.9(7)
O3 Tb3 C81 100.9(6)
O7 Tb3 C81 77.1(4)
O10 Tb3 C81 25.3(5)
O12 Tb3 C81 158.6(5)
N1 Tb3 C81 93.3(6)
N3 Tb3 C81 73.0(5)
O16 Tb3 C81 148.4(6)
O5 Tb3 C81 27.2(5)
N16 Tb3 C81 102.3(5)
C85 Tb3 C81 172.3(7)
O3 Tb3 Tb2 59.8(4)
O7 Tb3 Tb2 38.06(19)
O10 Tb3 Tb2 80.7(3)
O12 Tb3 Tb2 103.6(4)
N1 Tb3 Tb2 101.6(3)
N3 Tb3 Tb2 108.3(3)
O16 Tb3 Tb2 131.0(4)
O5 Tb3 Tb2 37.6(2)
N16 Tb3 Tb2 157.3(3)
C85 Tb3 Tb2 120.1(7)
C81 Tb3 Tb2 59.5(4)
O15 Tb2 O5 96.8(5)
O15 Tb2 O6 77.6(3)
O5 Tb2 O6 148.0(3)
O15 Tb2 O8 81.3(4)
O5 Tb2 O8 144.2(3)
O6 Tb2 O8 66.9(3)
O15 Tb2 O7 89.9(4)
O5 Tb2 O7 69.5(3)
O6 Tb2 O7 78.9(3)
O8 Tb2 O7 145.7(3)
O15 Tb2 O11 121.8(4)
O5 Tb2 O11 77.8(3)
O6 Tb2 O11 132.0(3)
O8 Tb2 O11 73.2(3)
O7 Tb2 O11 137.0(3)
O15 Tb2 O14 140.2(4)
O5 Tb2 O14 123.0(4)
O6 Tb2 O14 68.0(3)
O8 Tb2 O14 67.4(3)
O7 Tb2 O14 102.2(3)
O11 Tb2 O14 72.9(3)
O15 Tb2 O9 71.5(4)
O5 Tb2 O9 73.0(4)
O6 Tb2 O9 131.8(3)
O8 Tb2 O9 72.5(3)
O7 Tb2 O9 135.6(3)
O11 Tb2 O9 51.3(4)
O14 Tb2 O9 118.1(4)
O15 Tb2 O2 163.0(4)
O5 Tb2 O2 73.2(4)
O6 Tb2 O2 103.4(3)
O8 Tb2 O2 114.9(3)
O7 Tb2 O2 73.8(3)
O11 Tb2 O2 70.4(4)
O14 Tb2 O2 51.3(3)
O9 Tb2 O2 116.8(4)
O15 Tb2 C18 95.4(5)
O5 Tb2 C18 73.5(4)
O6 Tb2 C18 138.0(4)
O8 Tb2 C18 71.1(4)
O7 Tb2 C18 143.1(4)
O11 Tb2 C18 26.9(4)
O14 Tb2 C18 96.9(4)
O9 Tb2 C18 24.3(4)
O2 Tb2 C18 94.8(5)
O15 Tb2 C57 163.6(4)
O5 Tb2 C57 98.0(4)
O6 Tb2 C57 86.0(3)
O8 Tb2 C57 90.8(4)
O7 Tb2 C57 88.6(4)
O11 Tb2 C57 68.6(4)
O14 Tb2 C57 25.6(3)
O9 Tb2 C57 119.9(4)
O2 Tb2 C57 25.8(3)
C18 Tb2 C57 95.6(5)
O15 Tb2 Tb1 102.0(3)
O5 Tb2 Tb1 161.1(3)
O6 Tb2 Tb1 38.8(2)
O8 Tb2 Tb1 42.88(17)
O7 Tb2 Tb1 108.58(17)
O11 Tb2 Tb1 93.4(2)
O14 Tb2 Tb1 38.18(19)
O9 Tb2 Tb1 114.5(3)
O2 Tb2 Tb1 88.2(2)
C18 Tb2 Tb1 106.0(3)
C57 Tb2 Tb1 63.1(3)
O30 Tb6 O22 86.7(4)
O30 Tb6 O31 78.6(4)
O22 Tb6 O31 80.9(3)
O30 Tb6 O19 126.9(4)
O22 Tb6 O19 87.1(3)
O31 Tb6 O19 151.2(3)
O30 Tb6 N7 145.1(5)
O22 Tb6 N7 66.2(3)
O31 Tb6 N7 75.8(4)
O19 Tb6 N7 75.5(4)
O30 Tb6 N9 81.3(5)
O22 Tb6 N9 143.6(4)
O31 Tb6 N9 129.2(4)
O19 Tb6 N9 73.5(4)
N7 Tb6 N9 133.5(5)
O30 Tb6 O32 74.6(5)
O22 Tb6 O32 130.6(5)
O31 Tb6 O32 51.1(5)
O19 Tb6 O32 140.3(5)
N7 Tb6 O32 105.8(5)
N9 Tb6 O32 78.8(6)
O30 Tb6 O17 77.0(4)
O22 Tb6 O17 66.2(3)
O31 Tb6 O17 139.7(4)
O19 Tb6 O17 52.6(3)
N7 Tb6 O17 108.9(3)
N9 Tb6 O17 77.6(4)
O32 Tb6 O17 145.3(4)
O30 Tb6 N15 140.5(5)
O22 Tb6 N15 129.8(4)
O31 Tb6 N15 91.6(5)
O19 Tb6 N15 76.3(4)
N7 Tb6 N15 63.8(4)
N9 Tb6 N15 75.7(5)
O32 Tb6 N15 69.7(5)
O17 Tb6 N15 127.1(4)
O30 Tb6 C54 101.6(5)
O22 Tb6 C54 75.8(4)
O31 Tb6 C54 156.6(5)
O19 Tb6 C54 26.7(4)
N7 Tb6 C54 93.0(4)
N9 Tb6 C54 73.3(5)
O32 Tb6 C54 152.0(6)
O17 Tb6 C54 25.9(4)
N15 Tb6 C54 102.0(5)
O30 Tb6 C87 72.3(5)
O22 Tb6 C87 104.8(5)
O31 Tb6 C87 25.3(5)
O19 Tb6 C87 158.7(5)
N7 Tb6 C87 92.9(5)
N9 Tb6 C87 104.0(6)
O32 Tb6 C87 26.1(5)
O17 Tb6 C87 148.5(4)
N15 Tb6 C87 82.6(5)
C54 Tb6 C87 173.7(5)
O30 Tb6 Tb5 64.4(4)
O22 Tb6 Tb5 36.77(17)
O31 Tb6 Tb5 104.0(3)
O19 Tb6 Tb5 80.2(3)
N7 Tb6 Tb5 99.5(2)
N9 Tb6 Tb5 108.3(4)
O32 Tb6 Tb5 136.2(4)
O17 Tb6 Tb5 36.0(2)
N15 Tb6 Tb5 153.9(3)
C54 Tb6 Tb5 56.9(4)
C87 Tb6 Tb5 119.8(4)
O28 Tb5 O17 92.8(4)
O28 Tb5 O25 77.0(4)
O17 Tb5 O25 146.8(3)
O28 Tb5 O22 87.9(3)
O17 Tb5 O22 68.7(3)
O25 Tb5 O22 79.3(3)
O28 Tb5 O21 82.4(4)
O17 Tb5 O21 143.2(3)
O25 Tb5 O21 67.5(3)
O22 Tb5 O21 146.7(3)
O28 Tb5 O24 141.0(4)
O17 Tb5 O24 126.0(3)
O25 Tb5 O24 68.1(3)
O22 Tb5 O24 101.8(3)
O21 Tb5 O24 68.7(3)
O28 Tb5 O20 124.0(4)
O17 Tb5 O20 80.0(4)
O25 Tb5 O20 131.9(3)
O22 Tb5 O20 136.5(4)
O21 Tb5 O20 73.0(4)
O24 Tb5 O20 72.8(4)
O28 Tb5 O18 73.2(4)
O17 Tb5 O18 71.7(4)
O25 Tb5 O18 132.1(4)
O22 Tb5 O18 134.9(3)
O21 Tb5 O18 72.0(4)
O24 Tb5 O18 118.7(4)
O20 Tb5 O18 51.6(4)
O28 Tb5 O23 160.7(4)
O17 Tb5 O23 76.6(4)
O25 Tb5 O23 103.0(3)
O22 Tb5 O23 73.2(3)
O21 Tb5 O23 115.8(3)
O24 Tb5 O23 50.8(3)
O20 Tb5 O23 70.6(4)
O18 Tb5 O23 117.2(4)
O28 Tb5 C53 98.4(5)
O17 Tb5 C53 73.5(4)
O25 Tb5 C53 138.7(4)
O22 Tb5 C53 141.9(4)
O21 Tb5 C53 71.3(4)
O24 Tb5 C53 96.6(5)
O20 Tb5 C53 26.3(5)
O18 Tb5 C53 25.4(5)
O23 Tb5 C53 94.1(5)
O28 Tb5 C40 161.7(4)
O17 Tb5 C40 101.5(4)
O25 Tb5 C40 84.8(4)
O22 Tb5 C40 86.7(3)
O21 Tb5 C40 92.6(4)
O24 Tb5 C40 25.5(4)
O20 Tb5 C40 70.4(4)
O18 Tb5 C40 122.0(4)
O23 Tb5 C40 25.4(4)
C53 Tb5 C40 96.7(6)
O28 Tb5 Tb4 102.3(3)
O17 Tb5 Tb4 164.8(3)
O25 Tb5 Tb4 39.56(17)
O22 Tb5 Tb4 110.2(2)
O21 Tb5 Tb4 42.6(2)
O24 Tb5 Tb4 38.8(2)
O20 Tb5 Tb4 92.4(3)
O18 Tb5 Tb4 113.7(3)
O23 Tb5 Tb4 88.5(3)
C53 Tb5 Tb4 105.1(4)
C40 Tb5 Tb4 63.4(3)
C22 C2 C4 122.3(14)
C9 C3 C12 117.1(15)
C5 C4 C2 123.6(15)
C4 C5 C10 118.1(16)
C11 C7 C58 113.5(14)
C69 C8 C42 122.6(15)
C10 C9 C3 123.7(14)
C5 C10 C9 125.2(15)
C5 C10 C17 120.1(15)
C9 C10 C17 114.5(14)
N3 C11 C16 107.9(13)
N3 C11 C7 125.5(13)
C16 C11 C7 126.6(12)
N1 C12 C3 121.8(15)
N1 C12 C67 115.2(14)
C3 C12 C67 122.9(15)
C14 C13 C15 119.9(13)
C20 C14 C13 120.5(13)
C13 C15 C69 124.5(13)
C13 C15 C25 115.5(13)
C69 C15 C25 119.9(13)
N11 C16 C11 106.4(12)
N1 C17 C10 123.5(14)
N1 C17 C22 114.5(11)
C10 C17 C22 122.0(12)
O9 C18 O11 120.8(12)
O9 C18 C1 126.4(17)
O11 C18 C1 112.7(17)
O9 C18 Tb2 61.1(7)
O11 C18 Tb2 59.7(6)
C1 C18 Tb2 171.5(15)
O1 C19 O8 120.9(11)
O1 C19 C6 120.8(12)
O8 C19 C6 117.8(10)
O1 C19 Tb1 58.3(6)
O8 C19 Tb1 62.8(6)
C6 C19 Tb1 168.2(9)
N2 C20 C14 120.0(15)
N2 C20 C24 115.8(13)
C14 C20 C24 124.2(13)
C56 C21 C68 115.6(12)
O7 C22 C2 127.1(14)
O7 C22 C17 119.2(11)
C2 C22 C17 113.7(12)
C73 C23 C76 114.7(19)
N8 C24 C20 121.0(13)
N2 C25 C15 122.3(11)
N2 C25 C61 117.5(11)
C15 C25 C61 120.1(13)
O15 C26 O3 122(2)
O15 C26 C83 120.8(18)
O3 C26 C83 117(2)
N14 C27 C56 108.0(12)
O27 C29 O26 119.8(14)
O27 C29 C84 123.5(17)
O26 C29 C84 116.6(16)
O27 C29 Tb4 60.6(8)
O26 C29 Tb4 60.2(7)
C84 C29 Tb4 172.7(15)
N5 C30 C31 122.7(14)
N5 C30 C37 113.7(13)
C31 C30 C37 123.6(14)
C30 C31 C32 121.3(15)
C31 C32 C33 118.6(13)
C34 C33 C32 122.6(13)
C34 C33 C38 120.5(13)
C32 C33 C38 116.7(12)
C33 C34 C35 118.0(13)
C36 C35 C34 120.6(15)
C39 C36 C35 121.8(16)
N12 C37 C30 120.9(12)
N5 C38 C39 117.0(11)
N5 C38 C33 121.0(12)
C39 C38 C33 121.9(12)
O25 C39 C36 125.2(13)
O25 C39 C38 117.5(11)
C36 C39 C38 117.1(12)
O23 C40 O24 116.7(15)
O23 C40 C74 123.4(16)
O24 C40 C74 119.8(15)
O23 C40 Tb5 61.0(9)
O24 C40 Tb5 55.8(8)
C74 C40 Tb5 175.5(13)
C51 C41 C50 120.2(16)
C61 C42 C8 120.2(13)
C44 C43 C50 120.3(15)
C44 C43 C62 118.8(15)
C50 C43 C62 120.9(15)
N7 C44 C43 121.5(15)
N7 C44 C52 116.0(11)
C43 C44 C52 122.4(14)
O29 C46 O21 118.4(13)
O29 C46 C88 120.8(13)
O21 C46 C88 120.8(13)
O29 C46 Tb4 58.4(7)
O21 C46 Tb4 60.9(7)
C88 C46 Tb4 169.5(9)
N7 C47 C48 119.5(16)
N7 C47 C49 114.3(15)
C48 C47 C49 126.2(16)
C62 C48 C47 122.1(16)
N15 C49 C47 120.8(16)
C41 C50 C43 118.1(15)
C52 C51 C41 124.9(14)
O22 C52 C51 126.9(12)
O22 C52 C44 119.2(11)
C51 C52 C44 113.7(12)
O18 C53 O20 121.6(13)
O18 C53 C72 123(2)
O20 C53 C72 115(2)
O18 C53 Tb5 62.4(8)
O20 C53 Tb5 59.2(7)
C72 C53 Tb5 173.2(18)
O17 C54 O19 122.2(16)
O17 C54 C55 121.0(15)
O19 C54 C55 116.8(16)
O17 C54 Tb6 62.3(9)
O19 C54 Tb6 59.9(9)
C55 C54 Tb6 175.2(12)
C27 C56 N4 104.7(12)
C27 C56 C21 129.0(13)
N4 C56 C21 126.1(12)
O14 C57 O2 123.6(14)
O14 C57 C79 120.4(14)
O2 C57 C79 115.9(14)
O14 C57 Tb2 60.5(7)
O2 C57 Tb2 63.2(8)
C79 C57 Tb2 175.1(14)
N16 C58 C7 111.9(15)
N14 C59 N4 110.3(13)
O4 C60 O13 121.5(14)
O4 C60 C28 120.2(15)
O13 C60 C28 118.2(16)
O4 C60 Tb1 61.3(8)
O13 C60 Tb1 60.8(8)
C28 C60 Tb1 172.7(15)
O6 C61 C42 125.3(11)
O6 C61 C25 116.3(11)
C42 C61 C25 118.4(12)
C48 C62 C43 118.4(15)
N6 C63 C66 102.9(13)
N6 C63 C70 122.5(13)
C66 C63 C70 134.5(13)
N12 C64 C70 111.9(12)
N13 C65 N6 109.9(13)
N13 C66 C63 111.7(12)
N16 C67 C12 118.1(14)
N8 C68 C21 114.7(12)
C8 C69 C15 118.2(15)
C63 C70 C64 122.0(13)
N15 C73 C23 113.8(16)
O28 C75 O30 128(2)
O28 C75 C71 116.3(19)
O30 C75 C71 115.6(17)
C77 C76 N9 104.6(16)
C77 C76 C23 134.4(19)
N9 C76 C23 121.0(18)
N10 C77 C76 107.2(17)
N9 C78 N10 116(2)
N3 C80 N11 109.1(15)
O10 C81 O5 115.7(17)
O10 C81 C82 123(2)
O5 C81 C82 121.7(19)
O10 C81 Tb3 56.3(10)
O5 C81 Tb3 59.6(9)
C82 C81 Tb3 172.6(14)
O16 C85 O12 123(3)
O16 C85 C86 122(3)
O12 C85 C86 115(3)
O16 C85 Tb3 62.5(16)
O12 C85 Tb3 60.2(12)
C86 C85 Tb3 172(3)
O31 C87 O32 115.1(19)
O31 C87 C45 123(2)
O32 C87 C45 121(2)
O31 C87 Tb6 56.9(10)
O32 C87 Tb6 59.2(10)
C45 C87 Tb6 177.9(17)
C19 O1 Tb1 96.2(8)
C57 O2 Tb2 91.0(8)
C26 O3 Tb3 150.7(14)
C60 O4 Tb1 92.5(9)
C81 O5 Tb2 132.6(12)
C81 O5 Tb3 93.2(10)
Tb2 O5 Tb3 102.4(4)
C61 O6 Tb1 120.8(7)
C61 O6 Tb2 136.0(7)
Tb1 O6 Tb2 101.8(3)
C22 O7 Tb3 121.4(8)
C22 O7 Tb2 128.6(8)
Tb3 O7 Tb2 104.6(3)
C19 O8 Tb2 136.8(8)
C19 O8 Tb1 89.9(6)
Tb2 O8 Tb1 96.2(3)
C18 O9 Tb2 94.6(9)
C81 O10 Tb3 98.4(13)
C18 O11 Tb2 93.4(9)
C85 O12 Tb3 92.9(15)
C60 O13 Tb1 93.1(10)
C57 O14 Tb1 159.5(9)
C57 O14 Tb2 93.9(8)
Tb1 O14 Tb2 99.2(3)
C26 O15 Tb2 123.8(13)
C85 O16 Tb3 92.2(18)
C54 O17 Tb5 132.3(11)
C54 O17 Tb6 91.8(9)
Tb5 O17 Tb6 105.4(4)
C53 O18 Tb5 92.2(10)
C54 O19 Tb6 93.4(10)
C53 O20 Tb5 94.5(9)
C46 O21 Tb5 135.1(8)
C46 O21 Tb4 92.2(8)
Tb5 O21 Tb4 96.1(3)
C52 O22 Tb5 128.6(7)
C52 O22 Tb6 120.0(7)
Tb5 O22 Tb6 106.2(3)
C40 O23 Tb5 93.7(10)
C40 O24 Tb4 154.7(11)
C40 O24 Tb5 98.7(9)
Tb4 O24 Tb5 99.6(3)
C39 O25 Tb4 120.4(8)
C39 O25 Tb5 136.7(8)
Tb4 O25 Tb5 100.4(3)
C29 O26 Tb4 93.5(9)
C29 O27 Tb4 94.0(9)
C75 O28 Tb5 125.9(13)
C46 O29 Tb4 95.7(8)
C75 O30 Tb6 142.9(13)
C87 O31 Tb6 97.8(13)
C87 O32 Tb6 94.7(11)
C12 N1 C17 119.4(12)
C12 N1 Tb3 122.1(10)
C17 N1 Tb3 118.5(8)
C25 N2 C20 121.7(12)
C25 N2 Tb1 118.3(7)
C20 N2 Tb1 120.0(9)
C80 N3 C11 109.1(12)
C80 N3 Tb3 117.4(10)
C11 N3 Tb3 131.8(10)
C59 N4 C56 108.0(12)
C59 N4 Tb1 120.7(9)
C56 N4 Tb1 131.0(8)
C30 N5 C38 119.3(11)
C30 N5 Tb4 123.0(9)
C38 N5 Tb4 117.7(8)
C65 N6 C63 108.2(10)
C65 N6 Tb4 119.7(8)
C63 N6 Tb4 131.7(9)
C44 N7 C47 119.7(13)
C44 N7 Tb6 118.4(9)
C47 N7 Tb6 121.9(10)
C24 N8 C68 120.2(13)
C24 N8 Tb1 118.2(10)
C68 N8 Tb1 121.5(9)
C78 N9 C76 104.1(16)
C78 N9 Tb6 121.0(13)
C76 N9 Tb6 132.8(12)
C78 N10 C77 108.2(17)
C80 N11 C16 107.2(14)
C37 N12 C64 118.6(12)
C37 N12 Tb4 116.9(9)
C64 N12 Tb4 124.3(9)
C66 N13 C65 107.2(14)
C59 N14 C27 108.8(12)
C49 N15 C73 118.9(16)
C49 N15 Tb6 119.1(11)
C73 N15 Tb6 121.7(12)
C67 N16 C58 116.7(12)
C67 N16 Tb3 120.8(10)
C58 N16 Tb3 122.5(9)

loop_
_geom_bond_atom_site_label_1
_geom_bond_atom_site_label_2
_geom_bond_distance
Tb1 O14 2.301(8)
Tb1 O6 2.351(8)
Tb1 O1 2.420(8)
Tb1 N2 2.441(11)
Tb1 N4 2.454(11)
Tb1 O13 2.467(10)
Tb1 O4 2.479(8)
Tb1 O8 2.515(7)
Tb1 N8 2.525(12)
Tb1 C60 2.823(15)
Tb1 C19 2.828(12)
Tb1 Tb2 3.6746(8)
Tb4 O24 2.324(10)
Tb4 O25 2.369(7)
Tb4 N5 2.418(10)
Tb4 O29 2.438(9)
Tb4 N6 2.460(9)
Tb4 O26 2.487(9)
Tb4 O21 2.489(9)
Tb4 O27 2.498(11)
Tb4 N12 2.524(12)
Tb4 C46 2.847(14)
Tb4 C29 2.861(15)
Tb4 Tb5 3.6579(9)
Tb3 O3 2.288(14)
Tb3 O7 2.386(8)
Tb3 O10 2.436(12)
Tb3 O12 2.442(13)
Tb3 N1 2.470(10)
Tb3 N3 2.490(11)
Tb3 O16 2.49(2)
Tb3 O5 2.504(10)
Tb3 N16 2.508(11)
Tb3 C85 2.81(3)
Tb3 C81 2.90(2)
Tb3 Tb2 3.8039(9)
Tb2 O15 2.295(12)
Tb2 O5 2.375(10)
Tb2 O6 2.382(7)
Tb2 O8 2.422(8)
Tb2 O7 2.423(8)
Tb2 O11 2.489(10)
Tb2 O14 2.522(9)
Tb2 O9 2.529(10)
Tb2 O2 2.580(10)
Tb2 C18 2.879(12)
Tb2 C57 2.890(15)
Tb6 O30 2.275(14)
Tb6 O22 2.419(8)
Tb6 O31 2.441(12)
Tb6 O19 2.445(12)
Tb6 N7 2.463(11)
Tb6 N9 2.481(13)
Tb6 O32 2.487(14)
Tb6 O17 2.497(9)
Tb6 N15 2.545(14)
Tb6 C54 2.819(17)
Tb6 C87 2.887(19)
Tb6 Tb5 3.8591(9)
Tb5 O28 2.322(11)
Tb5 O17 2.354(10)
Tb5 O25 2.392(9)
Tb5 O22 2.406(7)
Tb5 O21 2.431(8)
Tb5 O24 2.464(9)
Tb5 O20 2.466(10)
Tb5 O18 2.538(12)
Tb5 O23 2.578(10)
Tb5 C53 2.861(13)
Tb5 C40 2.943(17)
C1 C18 1.360(15)
C2 C22 1.360(17)
C2 C4 1.393(19)
C3 C9 1.39(2)
C3 C12 1.40(2)
C4 C5 1.32(2)
C5 C10 1.36(2)
C6 C19 1.548(17)
C7 C11 1.51(2)
C7 C58 1.51(2)
C8 C69 1.37(2)
C8 C42 1.421(19)
C9 C10 1.39(2)
C10 C17 1.398(18)
C11 N3 1.345(16)
C11 C16 1.38(2)
C12 N1 1.336(18)
C12 C67 1.45(2)
C13 C14 1.40(2)
C13 C15 1.407(18)
C14 C20 1.37(2)
C15 C69 1.42(2)
C15 C25 1.429(17)
C16 N11 1.38(2)
C17 N1 1.376(15)
C17 C22 1.449(19)
C18 O9 1.19(2)
C18 O11 1.306(18)
C19 O1 1.225(13)
C19 O8 1.295(14)
C20 N2 1.340(15)
C20 C24 1.45(2)
C21 C56 1.500(18)
C21 C68 1.510(19)
C22 O7 1.312(14)
C23 C73 1.49(3)
C23 C76 1.51(2)
C24 N8 1.232(17)
C25 N2 1.325(16)
C25 C61 1.430(16)
C26 O15 1.24(2)
C26 O3 1.243(19)
C26 C83 1.46(3)
C27 N14 1.354(17)
C27 C56 1.384(18)
C28 C60 1.53(2)
C29 O27 1.232(18)
C29 O26 1.270(18)
C29 C84 1.46(2)
C30 N5 1.312(17)
C30 C31 1.332(18)
C30 C37 1.487(19)
C31 C32 1.38(2)
C32 C33 1.40(2)
C33 C34 1.375(19)
C33 C38 1.417(16)
C34 C35 1.42(2)
C35 C36 1.41(2)
C36 C39 1.373(17)
C37 N12 1.265(17)
C38 N5 1.376(15)
C38 C39 1.405(18)
C39 O25 1.346(14)
C40 O23 1.263(17)
C40 O24 1.280(18)
C40 C74 1.48(2)
C41 C51 1.386(19)
C41 C50 1.39(2)
C42 C61 1.380(17)
C43 C44 1.391(19)
C43 C50 1.41(2)
C43 C62 1.44(2)
C44 N7 1.337(18)
C44 C52 1.451(19)
C45 C87 1.43(3)
C46 O29 1.250(16)
C46 O21 1.289(15)
C46 C88 1.508(19)
C47 N7 1.368(18)
C47 C48 1.42(2)
C47 C49 1.43(2)
C48 C62 1.30(2)
C49 N15 1.27(2)
C51 C52 1.379(17)
C52 O22 1.294(14)
C53 O18 1.23(2)
C53 O20 1.27(2)
C53 C72 1.331(14)
C54 O17 1.234(19)
C54 O19 1.267(17)
C54 C55 1.54(2)
C56 N4 1.409(17)
C57 O14 1.251(15)
C57 O2 1.256(16)
C57 C79 1.53(2)
C58 N16 1.495(17)
C59 N14 1.317(17)
C59 N4 1.321(17)
C60 O4 1.245(18)
C60 O13 1.247(18)
C61 O6 1.361(14)
C63 N6 1.393(15)
C63 C66 1.42(2)
C63 C70 1.42(2)
C64 N12 1.422(15)
C64 C70 1.532(18)
C65 N13 1.345(15)
C65 N6 1.363(18)
C66 N13 1.31(2)
C67 N16 1.29(2)
C68 N8 1.499(17)
C71 C75 1.47(2)
C73 N15 1.48(2)
C75 O28 1.268(17)
C75 O30 1.27(2)
C76 C77 1.41(2)
C76 N9 1.45(2)
C77 N10 1.31(2)
C78 N9 1.26(2)
C78 N10 1.30(2)
C80 N3 1.32(2)
C80 N11 1.363(17)
C81 O10 1.25(2)
C81 O5 1.33(2)
C81 C82 1.49(2)
C85 O16 1.20(3)
C85 O12 1.27(3)
C85 C86 1.43(3)
C87 O31 1.243(19)
C87 O32 1.27(2)

loop_
_geom_hbond_atom_site_label_D
_geom_hbond_atom_site_label_H
_geom_hbond_atom_site_label_A
_geom_hbond_distance_DH
_geom_hbond_distance_HA
_geom_hbond_distance_DA
_geom_hbond_angle_DHA
_geom_hbond_site_symmetry_A
N10 H10A O12 0.86 2.02 2.77(2) 146.0 1_665
N11 H11A O31 0.86 2.00 2.791(17) 151.9 1_455
N13 H13B O4 0.86 2.00 2.833(16) 164.3 1_565
N14 H14B O26 0.86 1.97 2.814(15) 165.7 .

loop_
_platon_squeeze_void_nr
_platon_squeeze_void_average_x
_platon_squeeze_void_average_y
_platon_squeeze_void_average_z
_platon_squeeze_void_volume
_platon_squeeze_void_count_electrons
_platon_squeeze_void_content
1 0.207 0.761 0.501 114 32 ' '
2 0.224 0.641 0.965 48 14 ' '
3 0.391 0.193 0.998 120 33 ' '
4 0.609 0.807 0.002 120 33 ' '
5 0.775 0.359 0.035 48 14 ' '
6 0.793 0.239 0.499 114 31 ' '
